data_7055712
loop_
_publ_author_name
'Mart\'in-Ramos, P.'
'Pereira, L. C. J.'
'Coutinho, J. T.'
'Koprowiak, F.'
'Bolvin, H.'
'Lav\'in, V.'
'Mart\'in, I. R.'
'Mart\'in-Gil, J.'
'Silva, M. Ramos'

_publ_section_title
;
 Structure, luminescence and magnetic properties of an erbium(iii)
 \b-diketonate homodinuclear complex
;
_journal_issue 10
_journal_name_full 'New J. Chem.'
_journal_page_first 8251
_journal_paper_doi 10.1039/C6NJ01598K
_journal_volume 40
_journal_year 2016
_chemical_formula_moiety 'C31 H48 Er N2 O6'
_chemical_formula_sum 'C31 H48 Er N2 O6'
_chemical_formula_weight 711.97
_chemical_name_systematic
; 
Hexa(2,4-nonanedionate)(2,2'-bipyrimidine)di-erbium(III)
;
_space_group_IT_number 14
_symmetry_cell_setting monoclinic
_symmetry_space_group_name_Hall '-P 2ybc'
_symmetry_space_group_name_H-M 'P 1 21/c 1'
_atom_sites_solution_hydrogens geom
_atom_sites_solution_primary direct
_atom_sites_solution_secondary difmap
_audit_creation_method SHELXL-97
_audit_update_record
;
2016-08-03 deposited with the CCDC.
2016-08-05 downloaded from the CCDC.
;
_cell_angle_alpha 90.00
_cell_angle_beta 110.758(2)
_cell_angle_gamma 90.00
_cell_formula_units_Z 4
_cell_length_a 16.7455(6)
_cell_length_b 13.1161(4)
_cell_length_c 16.7312(6)
_cell_measurement_reflns_used 7633
_cell_measurement_temperature 293(2)
_cell_measurement_theta_max 22.82
_cell_measurement_theta_min 2.60
_cell_volume 3436.2(2)
_computing_cell_refinement 'SAINT (Bruker, 2003)'
_computing_data_collection 'APEX2 (Bruker, 2005)'
_computing_data_reduction SAINT
_computing_molecular_graphics 'ORTEPII (Johnson, 1976)'
_computing_publication_material SHELXL-97
_computing_structure_refinement 'SHELXL-97 (Sheldrick, 2008)'
_computing_structure_solution 'SHELXS-97 (Sheldrick, 2008)'
_diffrn_ambient_temperature 293(2)
_diffrn_measured_fraction_theta_full 0.996
_diffrn_measured_fraction_theta_max 0.985
_diffrn_measurement_device_type 'Bruker APEX CCD area-detector'
_diffrn_measurement_method '\f and \w'
_diffrn_radiation_monochromator graphite
_diffrn_radiation_source 'fine-focus sealed tube'
_diffrn_radiation_type MoK\a
_diffrn_radiation_wavelength 0.71073
_diffrn_reflns_av_R_equivalents 0.0690
_diffrn_reflns_av_sigmaI/netI 0.0619
_diffrn_reflns_limit_h_max 20
_diffrn_reflns_limit_h_min -19
_diffrn_reflns_limit_k_max 16
_diffrn_reflns_limit_k_min -15
_diffrn_reflns_limit_l_max 20
_diffrn_reflns_limit_l_min -20
_diffrn_reflns_number 56180
_diffrn_reflns_theta_full 25.00
_diffrn_reflns_theta_max 25.80
_diffrn_reflns_theta_min 2.96
_exptl_absorpt_coefficient_mu 2.482
_exptl_absorpt_correction_T_max 0.999
_exptl_absorpt_correction_T_min 0.742
_exptl_absorpt_correction_type multi-scan
_exptl_absorpt_process_details '(SADABS;  Sheldrick, 2000)'
_exptl_crystal_colour yellow
_exptl_crystal_density_diffrn 1.376
_exptl_crystal_density_method 'not measured'
_exptl_crystal_description plate
_exptl_crystal_F_000 1456
_exptl_crystal_size_max 0.55
_exptl_crystal_size_mid 0.44
_exptl_crystal_size_min 0.08
_refine_diff_density_max 2.760
_refine_diff_density_min -1.418
_refine_diff_density_rms 0.150
_refine_ls_extinction_method none
_refine_ls_goodness_of_fit_ref 1.107
_refine_ls_hydrogen_treatment mixed
_refine_ls_matrix_type full
_refine_ls_number_parameters 444
_refine_ls_number_reflns 6508
_refine_ls_number_restraints 153
_refine_ls_restrained_S_all 1.114
_refine_ls_R_factor_all 0.1204
_refine_ls_R_factor_gt 0.0540
_refine_ls_shift/su_max 0.075
_refine_ls_shift/su_mean 0.004
_refine_ls_structure_factor_coef Fsqd
_refine_ls_weighting_details 'calc w=1/[\s^2^(Fo^2^)+(0.0429P)^2^+23.4432P] where P=(Fo^2^+2Fc^2^)/3'
_refine_ls_weighting_scheme calc
_refine_ls_wR_factor_gt 0.1085
_refine_ls_wR_factor_ref 0.1460
_reflns_number_gt 3975
_reflns_number_total 6508
_reflns_threshold_expression I>2\s(I)
_cod_data_source_file c6nj01598k2.cif
_cod_data_source_block erbipynal_revised
_cod_depositor_comments 'Adding full bibliography for 7055712.cif.'
_cod_original_sg_symbol_H-M P21/c
_cod_database_code 7055712

loop_
_symmetry_equiv_pos_as_xyz
'x, y, z'
'-x, y+1/2, -z+1/2'
'-x, -y, -z'
'x, -y-1/2, z-1/2'

loop_
_atom_site_label
_atom_site_type_symbol
_atom_site_fract_x
_atom_site_fract_y
_atom_site_fract_z
_atom_site_U_iso_or_equiv
_atom_site_adp_type
_atom_site_occupancy
_atom_site_symmetry_multiplicity
_atom_site_calc_flag
_atom_site_refinement_flags
_atom_site_disorder_assembly
_atom_site_disorder_group
Er1 Er 0.067526(8) 0.723511(9) 0.446370(7) 0.04561(3) Uani 1 1 d . . .
O1 O -0.01320(12) 0.75251(13) 0.30479(11) 0.0575(6) Uani 1 1 d . . .
O2 O -0.07264(12) 0.71880(15) 0.43598(12) 0.0653(7) Uani 1 1 d . . .
O3 O 0.05776(12) 0.83802(14) 0.54528(11) 0.0598(6) Uani 1 1 d . . .
O4 O 0.12927(11) 0.86953(14) 0.42111(10) 0.0600(6) Uani 1 1 d . . .
O5 O 0.15264(11) 0.65517(16) 0.37904(11) 0.0670(7) Uani 1 1 d . . .
O6 O 0.19939(11) 0.70321(16) 0.55155(11) 0.0651(7) Uani 1 1 d . . .
N1 N 0.05684(13) 0.60408(15) 0.56470(12) 0.0488(7) Uani 1 1 d . . .
N2 N 0.00766(13) 0.54254(15) 0.40139(11) 0.0462(6) Uani 1 1 d . . .
C10 C 0.01839(17) 0.4899(2) 0.68030(14) 0.0552(8) Uani 1 1 d . . .
H10 H 0.0049 0.4508 0.7201 0.066 Uiso 1 1 calc R . .
C11 C 0.06356(17) 0.5773(2) 0.70688(15) 0.0565(9) Uani 1 1 d . . .
H11 H 0.0810 0.5983 0.7636 0.068 Uiso 1 1 calc R . .
C12 C 0.08227(18) 0.6330(2) 0.64682(15) 0.0584(10) Uani 1 1 d . . .
H12 H 0.1136 0.6929 0.6634 0.070 Uiso 1 1 calc R . .
C13 C 0.01270(15) 0.51644(18) 0.54528(13) 0.0402(7) Uani 1 1 d . . .
C1A C -0.1147(2) 0.7718(3) 0.16429(19) 0.0940(14) Uani 1 1 d . . .
H1A1 H -0.1177 0.8441 0.1545 0.141 Uiso 1 1 calc R . .
H1A2 H -0.1691 0.7416 0.1332 0.141 Uiso 1 1 calc R . .
H1A3 H -0.0719 0.7429 0.1452 0.141 Uiso 1 1 calc R . .
C2A C -0.0913(2) 0.7509(2) 0.26040(18) 0.0616(10) Uani 1 1 d . . .
C3A C -0.15576(19) 0.7345(3) 0.2908(2) 0.0763(12) Uani 1 1 d . . .
H3A H -0.2113 0.7314 0.2516 0.092 Uiso 1 1 calc R . .
C4A C -0.14318(18) 0.7220(2) 0.37797(19) 0.0656(10) Uani 1 1 d U C .
C5A C -0.2229(2) 0.7131(3) 0.4029(3) 0.0989(13) Uani 1 1 d U . .
H5A1 H -0.2221 0.7685 0.4416 0.119 Uiso 1 1 calc R A 1
H5A2 H -0.2731 0.7221 0.3519 0.119 Uiso 1 1 calc R A 1
C1B C 0.0683(2) 0.9710(3) 0.64254(19) 0.0865(13) Uani 1 1 d . . .
H1B1 H 0.0128 1.0019 0.6206 0.130 Uiso 1 1 calc R . .
H1B2 H 0.1102 1.0218 0.6705 0.130 Uiso 1 1 calc R . .
H1B3 H 0.0686 0.9186 0.6827 0.130 Uiso 1 1 calc R . .
C2B C 0.0895(2) 0.9247(2) 0.56972(17) 0.0649(10) Uani 1 1 d . . .
C3B C 0.1408(2) 0.9771(2) 0.53398(18) 0.0735(12) Uani 1 1 d . . .
H3B H 0.1655 1.0373 0.5610 0.088 Uiso 1 1 calc R . .
C4B C 0.15862(19) 0.9499(2) 0.46392(18) 0.0633(10) Uani 1 1 d U . .
C5B C 0.2116(2) 1.0157(3) 0.4306(2) 0.1003(13) Uani 1 1 d U . .
H5B1 H 0.1756 1.0441 0.3762 0.120 Uiso 1 1 calc R . .
H5B2 H 0.2333 1.0721 0.4699 0.120 Uiso 1 1 calc R . .
C1C C 0.3458(2) 0.7110(4) 0.6354(3) 0.125(2) Uani 1 1 d . . .
H1C1 H 0.3432 0.7779 0.6574 0.187 Uiso 1 1 calc R . .
H1C2 H 0.3997 0.7021 0.6279 0.187 Uiso 1 1 calc R . .
H1C3 H 0.3402 0.6608 0.6749 0.187 Uiso 1 1 calc R . .
C2C C 0.2731(2) 0.6980(3) 0.5491(2) 0.0753(12) Uani 1 1 d . . .
C3C C 0.29210(19) 0.6835(3) 0.4770(2) 0.0871(14) Uani 1 1 d . . .
H3C H 0.3491 0.6879 0.4820 0.105 Uiso 1 1 calc R . .
C4C C 0.2324(2) 0.6625(3) 0.39680(19) 0.0773(11) Uani 1 1 d U D .
C5C C 0.2650(2) 0.6450(3) 0.3243(2) 0.1062(13) Uani 1 1 d U . .
H5C1 H 0.2171 0.6487 0.2707 0.127 Uiso 1 1 calc R B 1
H5C2 H 0.3040 0.6998 0.3245 0.127 Uiso 1 1 calc R B 1
C6B C 0.28321(19) 0.9640(3) 0.4187(2) 0.1636(18) Uani 1 1 d DU . .
H6B1 H 0.2623 0.8982 0.3933 0.196 Uiso 1 1 calc R . .
H6B2 H 0.3244 0.9505 0.4753 0.196 Uiso 1 1 calc R . .
C7B C 0.3322(2) 1.0099(3) 0.3670(2) 0.239(2) Uani 1 1 d DU . .
H7B1 H 0.3647 0.9571 0.3516 0.286 Uiso 1 1 calc R . .
H7B2 H 0.2926 1.0393 0.3148 0.286 Uiso 1 1 calc R . .
C8B C 0.39010(19) 1.0890(3) 0.4174(2) 0.277(3) Uani 1 1 d DU . .
H8B1 H 0.4262 1.0613 0.4720 0.333 Uiso 1 1 calc R . .
H8B2 H 0.3574 1.1450 0.4280 0.333 Uiso 1 1 calc R . .
C9B C 0.4449(2) 1.1268(5) 0.3680(2) 0.300(4) Uani 1 1 d DU . .
H9B1 H 0.5037 1.1280 0.4050 0.449 Uiso 1 1 calc R . .
H9B2 H 0.4272 1.1944 0.3470 0.449 Uiso 1 1 calc R . .
H9B3 H 0.4383 1.0820 0.3207 0.449 Uiso 1 1 calc R . .
C6AA C -0.23157(18) 0.6154(6) 0.4441(2) 0.105(2) Uani 0.526(4) 1 d PDU C 1
H6A1 H -0.1784 0.6021 0.4908 0.126 Uiso 0.526(4) 1 calc PR C 1
H6A2 H -0.2398 0.5610 0.4027 0.126 Uiso 0.526(4) 1 calc PR C 1
C7AA C -0.30326(16) 0.6116(7) 0.4784(2) 0.123(2) Uani 0.526(4) 1 d PDU C 1
H7A1 H -0.3013 0.5471 0.5074 0.147 Uiso 0.526(4) 1 calc PR C 1
H7A2 H -0.2957 0.6657 0.5199 0.147 Uiso 0.526(4) 1 calc PR C 1
C8AA C -0.38880(16) 0.6230(7) 0.4087(2) 0.140(3) Uani 0.526(4) 1 d PDU C 1
H8A1 H -0.4007 0.5632 0.3723 0.168 Uiso 0.526(4) 1 calc PR C 1
H8A2 H -0.3880 0.6819 0.3739 0.168 Uiso 0.526(4) 1 calc PR C 1
C9AA C -0.4577(2) 0.6360(10) 0.4458(3) 0.196(5) Uani 0.526(4) 1 d PDU C 1
H9A1 H -0.4781 0.5702 0.4548 0.294 Uiso 0.526(4) 1 calc PR C 1
H9A2 H -0.5039 0.6745 0.4069 0.294 Uiso 0.526(4) 1 calc PR C 1
H9A3 H -0.4351 0.6714 0.4993 0.294 Uiso 0.526(4) 1 calc PR C 1
C6CA C 0.3070(2) 0.5515(6) 0.32773(19) 0.110(2) Uani 0.551(5) 1 d PDU D 1
H6C1 H 0.2675 0.4967 0.3258 0.132 Uiso 0.551(5) 1 calc PR D 1
H6C2 H 0.3540 0.5469 0.3820 0.132 Uiso 0.551(5) 1 calc PR D 1
C7CA C 0.3415(2) 0.5361(3) 0.2563(2) 0.119(2) Uani 0.551(5) 1 d PDU D 1
H7C1 H 0.2947 0.5410 0.2019 0.143 Uiso 0.551(5) 1 calc PR D 1
H7C2 H 0.3815 0.5904 0.2585 0.143 Uiso 0.551(5) 1 calc PR D 1
C8CA C 0.3854(2) 0.4353(3) 0.26089(19) 0.154(3) Uani 0.551(5) 1 d PDU D 1
H8C1 H 0.4342 0.4316 0.3138 0.185 Uiso 0.551(5) 1 calc PR D 1
H8C2 H 0.3464 0.3809 0.2614 0.185 Uiso 0.551(5) 1 calc PR D 1
C9CA C 0.4146(3) 0.4204(7) 0.1871(2) 0.170(4) Uani 0.551(5) 1 d PDU D 1
H9C1 H 0.4225 0.3490 0.1798 0.254 Uiso 0.551(5) 1 calc PR D 1
H9C2 H 0.4678 0.4555 0.1981 0.254 Uiso 0.551(5) 1 calc PR D 1
H9C3 H 0.3725 0.4472 0.1362 0.254 Uiso 0.551(5) 1 calc PR D 1
C6AB C -0.24200(18) 0.6108(6) 0.4119(3) 0.112(2) Uani 0.474(4) 1 d PDU C 2
H6A3 H -0.1963 0.5830 0.4607 0.135 Uiso 0.474(4) 1 calc PR C 2
H6A4 H -0.2415 0.5742 0.3617 0.135 Uiso 0.474(4) 1 calc PR C 2
C7AB C -0.32511(16) 0.5885(3) 0.4236(2) 0.126(2) Uani 0.474(4) 1 d PDU C 2
H7A3 H -0.3669 0.5773 0.3669 0.151 Uiso 0.474(4) 1 calc PR C 2
H7A4 H -0.3178 0.5237 0.4532 0.151 Uiso 0.474(4) 1 calc PR C 2
C8AB C -0.36598(16) 0.6590(3) 0.4683(2) 0.140(3) Uani 0.474(4) 1 d PDU C 2
H8A3 H -0.3788 0.7230 0.4373 0.168 Uiso 0.474(4) 1 calc PR C 2
H8A4 H -0.3254 0.6731 0.5250 0.168 Uiso 0.474(4) 1 calc PR C 2
C9AB C -0.4467(2) 0.6179(6) 0.4761(4) 0.169(4) Uani 0.474(4) 1 d PDU C 2
H9A4 H -0.4946 0.6564 0.4399 0.254 Uiso 0.474(4) 1 calc PR C 2
H9A5 H -0.4435 0.6235 0.5344 0.254 Uiso 0.474(4) 1 calc PR C 2
H9A6 H -0.4534 0.5476 0.4591 0.254 Uiso 0.474(4) 1 calc PR C 2
C6CB C 0.2866(2) 0.5319(6) 0.3158(2) 0.152(3) Uani 0.449(5) 1 d PDU D 2
H6C3 H 0.3216 0.5085 0.3723 0.182 Uiso 0.449(5) 1 calc PR D 2
H6C4 H 0.2334 0.4942 0.2996 0.182 Uiso 0.449(5) 1 calc PR D 2
C7CB C 0.3310(2) 0.4998(3) 0.2554(2) 0.182(3) Uani 0.449(5) 1 d PDU D 2
H7C3 H 0.2860 0.4917 0.2001 0.219 Uiso 0.449(5) 1 calc PR D 2
H7C4 H 0.3639 0.5587 0.2502 0.219 Uiso 0.449(5) 1 calc PR D 2
C8CB C 0.38916(18) 0.4099(3) 0.2645(3) 0.199(4) Uani 0.449(5) 1 d PDU D 2
H8C3 H 0.4207 0.4066 0.3255 0.239 Uiso 0.449(5) 1 calc PR D 2
H8C4 H 0.3505 0.3521 0.2521 0.239 Uiso 0.449(5) 1 calc PR D 2
C9CB C 0.4540(2) 0.3798(8) 0.2262(3) 0.220(6) Uani 0.449(5) 1 d PDU D 2
H9C4 H 0.4259 0.3666 0.1663 0.330 Uiso 0.449(5) 1 calc PR D 2
H9C5 H 0.4833 0.3194 0.2539 0.330 Uiso 0.449(5) 1 calc PR D 2
H9C6 H 0.4945 0.4341 0.2338 0.330 Uiso 0.449(5) 1 calc PR D 2

loop_
_atom_site_aniso_label
_atom_site_aniso_U_11
_atom_site_aniso_U_22
_atom_site_aniso_U_33
_atom_site_aniso_U_23
_atom_site_aniso_U_13
_atom_site_aniso_U_12
Er1 0.06107(5) 0.03818(5) 0.04132(4) 0.00372(6) 0.02277(4) -0.00149(6)
O1 0.0630(10) 0.0553(11) 0.0487(9) 0.0108(8) 0.0131(8) -0.0056(9)
O2 0.0643(11) 0.0590(11) 0.0668(11) 0.0031(10) 0.0160(9) 0.0061(10)
O3 0.0827(11) 0.0456(10) 0.0534(9) -0.0046(9) 0.0269(8) -0.0002(9)
O4 0.0876(11) 0.0519(10) 0.0502(8) 0.0038(8) 0.0364(7) -0.0133(9)
O5 0.0596(9) 0.0835(14) 0.0656(10) -0.0099(10) 0.0317(7) 0.0029(10)
O6 0.0619(10) 0.0747(14) 0.0592(10) 0.0030(10) 0.0220(8) 0.0023(10)
N1 0.0766(12) 0.0355(11) 0.0378(9) -0.0016(9) 0.0246(8) -0.0046(10)
N2 0.0750(12) 0.0363(10) 0.0347(8) 0.0106(8) 0.0286(7) 0.0045(10)
C10 0.0951(16) 0.0457(14) 0.0368(10) 0.0048(11) 0.0382(9) 0.0027(13)
C11 0.0956(17) 0.0460(14) 0.0318(10) -0.0006(11) 0.0272(10) 0.0043(14)
C12 0.0833(18) 0.0461(15) 0.0433(13) -0.0075(12) 0.0191(12) -0.0065(14)
C13 0.0517(12) 0.0328(12) 0.0375(10) 0.0026(10) 0.0175(9) 0.0050(11)
C1A 0.088(2) 0.125(3) 0.0548(17) 0.013(2) 0.0067(16) -0.026(2)
C2A 0.0774(18) 0.0450(16) 0.0542(15) 0.0039(12) 0.0134(13) -0.0083(13)
C3A 0.0497(16) 0.088(2) 0.080(2) 0.0017(19) 0.0080(15) -0.0110(17)
C4A 0.0702(15) 0.0525(15) 0.0825(16) 0.0036(15) 0.0373(12) 0.0047(15)
C5A 0.0826(18) 0.094(2) 0.126(2) 0.011(2) 0.0438(16) -0.0011(18)
C1B 0.113(2) 0.077(2) 0.0688(18) -0.0165(17) 0.0310(16) 0.013(2)
C2B 0.097(2) 0.0462(15) 0.0483(14) -0.0042(13) 0.0226(13) 0.0111(15)
C3B 0.113(2) 0.0424(15) 0.0614(16) -0.0064(14) 0.0271(15) -0.0106(16)
C4B 0.0778(17) 0.0430(14) 0.0661(15) 0.0005(13) 0.0218(13) -0.0156(14)
C5B 0.129(2) 0.0689(19) 0.118(2) 0.0020(18) 0.0622(17) -0.0264(18)
C1C 0.080(2) 0.184(5) 0.095(3) -0.032(3) 0.012(2) 0.004(3)
C2C 0.0706(18) 0.080(2) 0.0738(18) 0.0039(17) 0.0243(14) 0.0053(17)
C3C 0.0513(15) 0.109(3) 0.103(2) 0.001(2) 0.0296(14) 0.0091(18)
C4C 0.0872(17) 0.083(2) 0.0701(15) 0.0117(16) 0.0382(13) 0.0155(17)
C5C 0.1091(19) 0.123(2) 0.1029(18) -0.002(2) 0.0576(15) 0.018(2)
C6B 0.173(3) 0.132(3) 0.217(3) 0.026(3) 0.108(2) -0.058(2)
C7B 0.231(4) 0.204(4) 0.285(4) 0.034(4) 0.097(3) -0.063(3)
C8B 0.264(4) 0.256(5) 0.313(5) 0.047(4) 0.103(4) -0.065(4)
C9B 0.286(6) 0.322(8) 0.326(7) 0.067(6) 0.152(5) -0.070(6)
C6AA 0.094(3) 0.113(3) 0.121(3) 0.025(3) 0.055(3) -0.008(3)
C7AA 0.105(3) 0.144(4) 0.134(3) 0.025(3) 0.060(3) -0.023(3)
C8AA 0.118(4) 0.179(5) 0.139(4) 0.013(4) 0.066(3) -0.026(4)
C9AA 0.136(7) 0.260(10) 0.181(8) 0.036(8) 0.043(6) -0.024(7)
C6CA 0.138(3) 0.111(3) 0.110(3) -0.017(3) 0.080(2) 0.002(3)
C7CA 0.146(3) 0.114(4) 0.140(3) -0.018(3) 0.103(2) 0.000(3)
C8CA 0.188(4) 0.135(4) 0.178(4) -0.036(4) 0.113(3) 0.023(4)
C9CA 0.202(6) 0.158(7) 0.203(6) -0.030(6) 0.139(4) 0.019(6)
C6AB 0.112(3) 0.097(4) 0.138(4) -0.007(3) 0.056(3) -0.007(3)
C7AB 0.113(4) 0.120(4) 0.152(4) -0.009(4) 0.057(3) -0.012(4)
C8AB 0.111(4) 0.159(5) 0.166(5) -0.005(5) 0.069(4) -0.016(4)
C9AB 0.108(5) 0.233(9) 0.193(7) 0.042(7) 0.087(4) -0.017(6)
C6CB 0.167(4) 0.145(4) 0.139(4) -0.008(4) 0.050(4) 0.018(4)
C7CB 0.197(4) 0.167(4) 0.172(4) -0.026(4) 0.052(4) 0.022(4)
C8CB 0.226(5) 0.170(5) 0.192(5) -0.042(5) 0.063(5) 0.015(5)
C9CB 0.256(10) 0.187(10) 0.215(9) -0.032(9) 0.082(8) -0.016(9)

loop_
_atom_type_symbol
_atom_type_description
_atom_type_scat_dispersion_real
_atom_type_scat_dispersion_imag
_atom_type_scat_source
C C 0.0033 0.0016 'International Tables Vol C Tables 4.2.6.8 and 6.1.1.4'
H H 0.0000 0.0000 'International Tables Vol C Tables 4.2.6.8 and 6.1.1.4'
Er Er -0.2586 4.9576 'International Tables Vol C Tables 4.2.6.8 and 6.1.1.4'
N N 0.0061 0.0033 'International Tables Vol C Tables 4.2.6.8 and 6.1.1.4'
O O 0.0106 0.0060 'International Tables Vol C Tables 4.2.6.8 and 6.1.1.4'

loop_
_geom_angle_atom_site_label_1
_geom_angle_atom_site_label_2
_geom_angle_atom_site_label_3
_geom_angle
_geom_angle_site_symmetry_1
_geom_angle_site_symmetry_3
O3 Er1 O4 74.70(7) . .
O3 Er1 O5 146.22(7) . .
O4 Er1 O5 80.55(7) . .
O3 Er1 O2 74.82(7) . .
O4 Er1 O2 121.78(7) . .
O5 Er1 O2 138.71(7) . .
O3 Er1 O6 79.49(7) . .
O4 Er1 O6 82.18(7) . .
O5 Er1 O6 74.62(7) . .
O2 Er1 O6 137.27(7) . .
O3 Er1 O1 118.01(6) . .
O4 Er1 O1 79.09(6) . .
O5 Er1 O1 78.44(7) . .
O2 Er1 O1 73.42(7) . .
O6 Er1 O1 149.29(8) . .
O3 Er1 N1 78.52(7) . .
O4 Er1 N1 144.05(6) . .
O5 Er1 N1 111.37(7) . .
O2 Er1 N1 72.20(7) . .
O6 Er1 N1 69.60(7) . .
O1 Er1 N1 135.55(6) . .
O3 Er1 N2 134.08(7) . .
O4 Er1 N2 150.50(7) . .
O5 Er1 N2 75.04(7) . .
O2 Er1 N2 70.84(7) . .
O6 Er1 N2 106.55(6) . .
O1 Er1 N2 80.01(6) . .
N1 Er1 N2 62.63(6) . .
C2A O1 Er1 135.6(2) . .
C4A O2 Er1 136.6(2) . .
C2B O3 Er1 134.3(2) . .
C4B O4 Er1 134.5(2) . .
C4C O5 Er1 130.13(19) . .
C2C O6 Er1 132.24(19) . .
C12 N1 C13 116.0(2) . .
C12 N1 Er1 122.08(17) . .
C13 N1 Er1 121.07(14) . .
C13 N2 C10 115.7(2) 3_566 3_566
C13 N2 Er1 120.70(14) 3_566 .
C10 N2 Er1 122.56(16) 3_566 .
N2 C10 C11 122.7(2) 3_566 .
N2 C10 H10 118.6 3_566 .
C11 C10 H10 118.6 . .
C10 C11 C12 117.2(2) . .
C10 C11 H11 121.4 . .
C12 C11 H11 121.4 . .
N1 C12 C11 122.0(2) . .
N1 C12 H12 119.0 . .
C11 C12 H12 119.0 . .
N2 C13 N1 126.4(2) 3_566 .
N2 C13 C13 118.2(3) 3_566 3_566
N1 C13 C13 115.4(3) . 3_566
C2A C1A H1A1 109.5 . .
C2A C1A H1A2 109.5 . .
H1A1 C1A H1A2 109.5 . .
C2A C1A H1A3 109.5 . .
H1A1 C1A H1A3 109.5 . .
H1A2 C1A H1A3 109.5 . .
O1 C2A C3A 125.4(3) . .
O1 C2A C1A 116.2(3) . .
C3A C2A C1A 118.5(3) . .
C2A C3A C4A 123.9(3) . .
C2A C3A H3A 118.0 . .
C4A C3A H3A 118.0 . .
O2 C4A C3A 124.6(3) . .
O2 C4A C5A 117.7(3) . .
C3A C4A C5A 117.7(3) . .
C6AB C5A C6AA 20.0(3) . .
C6AB C5A C4A 110.8(3) . .
C6AA C5A C4A 115.4(3) . .
C6AB C5A H5A1 126.5 . .
C6AA C5A H5A1 108.4 . .
C4A C5A H5A1 108.4 . .
C6AB C5A H5A2 92.9 . .
C6AA C5A H5A2 108.4 . .
C4A C5A H5A2 108.4 . .
H5A1 C5A H5A2 107.5 . .
C2B C1B H1B1 109.5 . .
C2B C1B H1B2 109.5 . .
H1B1 C1B H1B2 109.5 . .
C2B C1B H1B3 109.5 . .
H1B1 C1B H1B3 109.5 . .
H1B2 C1B H1B3 109.5 . .
O3 C2B C3B 124.1(3) . .
O3 C2B C1B 115.6(3) . .
C3B C2B C1B 120.3(3) . .
C4B C3B C2B 126.9(3) . .
C4B C3B H3B 116.5 . .
C2B C3B H3B 116.5 . .
O4 C4B C3B 123.1(3) . .
O4 C4B C5B 115.8(3) . .
C3B C4B C5B 121.1(3) . .
C6B C5B C4B 114.4(3) . .
C6B C5B H5B1 108.7 . .
C4B C5B H5B1 108.7 . .
C6B C5B H5B2 108.7 . .
C4B C5B H5B2 108.7 . .
H5B1 C5B H5B2 107.6 . .
C2C C1C H1C1 109.5 . .
C2C C1C H1C2 109.5 . .
H1C1 C1C H1C2 109.5 . .
C2C C1C H1C3 109.5 . .
H1C1 C1C H1C3 109.5 . .
H1C2 C1C H1C3 109.5 . .
O6 C2C C3C 125.3(3) . .
O6 C2C C1C 115.3(3) . .
C3C C2C C1C 119.4(3) . .
C2C C3C C4C 124.7(3) . .
C2C C3C H3C 117.7 . .
C4C C3C H3C 117.7 . .
O5 C4C C3C 125.5(3) . .
O5 C4C C5C 116.8(2) . .
C3C C4C C5C 117.7(3) . .
C6CA C5C C4C 114.6(3) . .
C6CA C5C C6CB 15.3(2) . .
C4C C5C C6CB 112.5(3) . .
C6CA C5C H5C1 108.6 . .
C4C C5C H5C1 108.6 . .
C6CB C5C H5C1 96.1 . .
C6CA C5C H5C2 108.6 . .
C4C C5C H5C2 108.6 . .
C6CB C5C H5C2 122.1 . .
H5C1 C5C H5C2 107.6 . .
C5B C6B C7B 122.3(3) . .
C5B C6B H6B1 106.8 . .
C7B C6B H6B1 106.8 . .
C5B C6B H6B2 106.8 . .
C7B C6B H6B2 106.8 . .
H6B1 C6B H6B2 106.6 . .
C8B C7B C6B 109.6(3) . .
C8B C7B H7B1 109.7 . .
C6B C7B H7B1 109.7 . .
C8B C7B H7B2 109.7 . .
C6B C7B H7B2 109.7 . .
H7B1 C7B H7B2 108.2 . .
C7B C8B C9B 108.9(3) . .
C7B C8B H8B1 109.9 . .
C9B C8B H8B1 109.9 . .
C7B C8B H8B2 109.9 . .
C9B C8B H8B2 109.9 . .
H8B1 C8B H8B2 108.3 . .
C8B C9B H9B1 109.5 . .
C8B C9B H9B2 109.5 . .
H9B1 C9B H9B2 109.5 . .
C8B C9B H9B3 109.5 . .
H9B1 C9B H9B3 109.5 . .
H9B2 C9B H9B3 109.5 . .
C5A C6AA C7AA 115.4(6) . .
C5A C6AA H6A1 108.4 . .
C7AA C6AA H6A1 108.4 . .
C5A C6AA H6A2 108.4 . .
C7AA C6AA H6A2 108.4 . .
H6A1 C6AA H6A2 107.5 . .
C8AA C7AA C6AA 111.9(3) . .
C8AA C7AA H7A1 109.2 . .
C6AA C7AA H7A1 109.2 . .
C8AA C7AA H7A2 109.2 . .
C6AA C7AA H7A2 109.2 . .
H7A1 C7AA H7A2 107.9 . .
C7AA C8AA C9AA 110.7(3) . .
C7AA C8AA H8A1 109.5 . .
C9AA C8AA H8A1 109.5 . .
C7AA C8AA H8A2 109.5 . .
C9AA C8AA H8A2 109.5 . .
H8A1 C8AA H8A2 108.1 . .
C5C C6CA C7CA 114.2(4) . .
C5C C6CA H6C1 108.7 . .
C7CA C6CA H6C1 108.7 . .
C5C C6CA H6C2 108.7 . .
C7CA C6CA H6C2 108.7 . .
H6C1 C6CA H6C2 107.6 . .
C8CA C7CA C6CA 113.2(4) . .
C8CA C7CA H7C1 108.9 . .
C6CA C7CA H7C1 108.9 . .
C8CA C7CA H7C2 108.9 . .
C6CA C7CA H7C2 108.9 . .
H7C1 C7CA H7C2 107.7 . .
C9CA C8CA C7CA 111.8(4) . .
C9CA C8CA H8C1 109.3 . .
C7CA C8CA H8C1 109.3 . .
C9CA C8CA H8C2 109.2 . .
C7CA C8CA H8C2 109.3 . .
H8C1 C8CA H8C2 107.9 . .
C5A C6AB C7AB 117.3(5) . .
C5A C6AB H6A3 108.0 . .
C7AB C6AB H6A3 108.0 . .
C5A C6AB H6A4 108.0 . .
C7AB C6AB H6A4 108.0 . .
H6A3 C6AB H6A4 107.2 . .
C8AB C7AB C6AB 123.6(4) . .
C8AB C7AB H7A3 106.4 . .
C6AB C7AB H7A3 106.4 . .
C8AB C7AB H7A4 106.4 . .
C6AB C7AB H7A4 106.4 . .
H7A3 C7AB H7A4 106.5 . .
C7AB C8AB C9AB 114.0(4) . .
C7AB C8AB H8A3 108.8 . .
C9AB C8AB H8A3 108.8 . .
C7AB C8AB H8A4 108.8 . .
C9AB C8AB H8A4 108.8 . .
H8A3 C8AB H8A4 107.7 . .
C8AB C9AB H9A4 109.5 . .
C8AB C9AB H9A5 109.5 . .
H9A4 C9AB H9A5 109.5 . .
C8AB C9AB H9A6 109.5 . .
H9A4 C9AB H9A6 109.5 . .
H9A5 C9AB H9A6 109.5 . .
C7CB C6CB C5C 121.0(5) . .
C7CB C6CB H6C3 107.1 . .
C5C C6CB H6C3 107.1 . .
C7CB C6CB H6C4 107.1 . .
C5C C6CB H6C4 107.1 . .
H6C3 C6CB H6C4 106.8 . .
C8CB C7CB C6CB 127.2(4) . .
C8CB C7CB H7C3 105.5 . .
C6CB C7CB H7C3 105.5 . .
C8CB C7CB H7C4 105.5 . .
C6CB C7CB H7C4 105.5 . .
H7C3 C7CB H7C4 106.1 . .
C9CB C8CB C7CB 134.9(5) . .
C9CB C8CB H8C3 103.5 . .
C7CB C8CB H8C3 103.5 . .
C9CB C8CB H8C4 103.5 . .
C7CB C8CB H8C4 103.5 . .
H8C3 C8CB H8C4 105.3 . .
C8CB C9CB H9C4 109.5 . .
C8CB C9CB H9C5 109.5 . .
H9C4 C9CB H9C5 109.5 . .
C8CB C9CB H9C6 109.5 . .
H9C4 C9CB H9C6 109.5 . .
H9C5 C9CB H9C6 109.5 . .

loop_
_geom_bond_atom_site_label_1
_geom_bond_atom_site_label_2
_geom_bond_distance
_geom_bond_site_symmetry_2
Er1 O3 2.2832(19) .
Er1 O4 2.2858(19) .
Er1 O5 2.290(2) .
Er1 O2 2.292(2) .
Er1 O6 2.2997(16) .
Er1 O1 2.3051(16) .
Er1 N1 2.580(2) .
Er1 N2 2.5828(19) .
O1 C2A 1.255(3) .
O2 C4A 1.236(3) .
O3 C2B 1.260(3) .
O4 C4B 1.272(3) .
O5 C4C 1.266(4) .
O6 C2C 1.251(4) .
N1 C12 1.341(3) .
N1 C13 1.343(3) .
N2 C13 1.314(3) 3_566
N2 C10 1.348(3) 3_566
C10 N2 1.348(3) 3_566
C10 C11 1.359(4) .
C10 H10 0.9300 .
C11 C12 1.366(4) .
C11 H11 0.9300 .
C12 H12 0.9300 .
C13 N2 1.314(3) 3_566
C13 C13 1.485(4) 3_566
C1A C2A 1.539(4) .
C1A H1A1 0.9600 .
C1A H1A2 0.9600 .
C1A H1A3 0.9600 .
C2A C3A 1.363(5) .
C3A C4A 1.407(5) .
C3A H3A 0.9300 .
C4A C5A 1.538(5) .
C5A C6AB 1.400(9) .
C5A C6AA 1.486(8) .
C5A H5A1 0.9700 .
C5A H5A2 0.9700 .
C1B C2B 1.511(5) .
C1B H1B1 0.9600 .
C1B H1B2 0.9600 .
C1B H1B3 0.9600 .
C2B C3B 1.390(5) .
C3B C4B 1.356(5) .
C3B H3B 0.9300 .
C4B C5B 1.481(5) .
C5B C6B 1.452(5) .
C5B H5B1 0.9700 .
C5B H5B2 0.9700 .
C1C C2C 1.532(4) .
C1C H1C1 0.9600 .
C1C H1C2 0.9600 .
C1C H1C3 0.9600 .
C2C C3C 1.366(5) .
C3C C4C 1.387(4) .
C3C H3C 0.9300 .
C4C C5C 1.513(6) .
C5C C6CA 1.405(8) .
C5C C6CB 1.546(9) .
C5C H5C1 0.9700 .
C5C H5C2 0.9700 .
C6B C7B 1.511(5) .
C6B H6B1 0.9700 .
C6B H6B2 0.9700 .
C7B C8B 1.466(4) .
C7B H7B1 0.9700 .
C7B H7B2 0.9700 .
C8B C9B 1.519(5) .
C8B H8B1 0.9700 .
C8B H8B2 0.9700 .
C9B H9B1 0.9600 .
C9B H9B2 0.9600 .
C9B H9B3 0.9600 .
C6AA C7AA 1.503(5) .
C6AA H6A1 0.9700 .
C6AA H6A2 0.9700 .
C7AA C8AA 1.500(4) .
C7AA H7A1 0.9700 .
C7AA H7A2 0.9700 .
C8AA C9AA 1.499(5) .
C8AA H8A1 0.9700 .
C8AA H8A2 0.9700 .
C9AA H9A1 0.9600 .
C9AA H9A2 0.9600 .
C9AA H9A3 0.9600 .
C6CA C7CA 1.513(5) .
C6CA H6C1 0.9700 .
C6CA H6C2 0.9700 .
C7CA C8CA 1.502(5) .
C7CA H7C1 0.9700 .
C7CA H7C2 0.9700 .
C8CA C9CA 1.493(5) .
C8CA H8C1 0.9700 .
C8CA H8C2 0.9700 .
C9CA H9C1 0.9600 .
C9CA H9C2 0.9600 .
C9CA H9C3 0.9600 .
C6AB C7AB 1.501(5) .
C6AB H6A3 0.9700 .
C6AB H6A4 0.9700 .
C7AB C8AB 1.498(5) .
C7AB H7A3 0.9700 .
C7AB H7A4 0.9700 .
C8AB C9AB 1.503(5) .
C8AB H8A3 0.9700 .
C8AB H8A4 0.9700 .
C9AB H9A4 0.9600 .
C9AB H9A5 0.9600 .
C9AB H9A6 0.9600 .
C6CB C7CB 1.512(6) .
C6CB H6C3 0.9700 .
C6CB H6C4 0.9700 .
C7CB C8CB 1.502(5) .
C7CB H7C3 0.9700 .
C7CB H7C4 0.9700 .
C8CB C9CB 1.496(6) .
C8CB H8C3 0.9700 .
C8CB H8C4 0.9700 .
C9CB H9C4 0.9600 .
C9CB H9C5 0.9600 .
C9CB H9C6 0.9600 .

loop_
_geom_torsion_atom_site_label_1
_geom_torsion_atom_site_label_2
_geom_torsion_atom_site_label_3
_geom_torsion_atom_site_label_4
_geom_torsion
_geom_torsion_site_symmetry_1
_geom_torsion_site_symmetry_4
O3 Er1 O1 C2A -68.9(3) . .
O4 Er1 O1 C2A -134.9(3) . .
O5 Er1 O1 C2A 142.7(3) . .
O2 Er1 O1 C2A -6.8(2) . .
O6 Er1 O1 C2A 171.7(2) . .
N1 Er1 O1 C2A 33.8(3) . .
N2 Er1 O1 C2A 66.0(2) . .
O3 Er1 O2 C4A 131.9(3) . .
O4 Er1 O2 C4A 71.3(3) . .
O5 Er1 O2 C4A -43.1(3) . .
O6 Er1 O2 C4A -173.0(3) . .
O1 Er1 O2 C4A 5.9(3) . .
N1 Er1 O2 C4A -145.5(3) . .
N2 Er1 O2 C4A -79.1(3) . .
O4 Er1 O3 C2B -10.9(2) . .
O5 Er1 O3 C2B 33.5(3) . .
O2 Er1 O3 C2B -140.7(2) . .
O6 Er1 O3 C2B 73.8(2) . .
O1 Er1 O3 C2B -79.3(2) . .
N1 Er1 O3 C2B 144.9(2) . .
N2 Er1 O3 C2B 176.7(2) . .
O3 Er1 O4 C4B 17.6(2) . .
O5 Er1 O4 C4B -139.2(2) . .
O2 Er1 O4 C4B 78.3(2) . .
O6 Er1 O4 C4B -63.6(2) . .
O1 Er1 O4 C4B 140.8(3) . .
N1 Er1 O4 C4B -25.7(3) . .
N2 Er1 O4 C4B -173.5(2) . .
O3 Er1 O5 C4C 12.7(3) . .
O4 Er1 O5 C4C 55.9(3) . .
O2 Er1 O5 C4C -175.9(2) . .
O6 Er1 O5 C4C -28.6(3) . .
O1 Er1 O5 C4C 136.5(3) . .
N1 Er1 O5 C4C -88.8(3) . .
N2 Er1 O5 C4C -140.9(3) . .
O3 Er1 O6 C2C -134.1(3) . .
O4 Er1 O6 C2C -58.3(3) . .
O5 Er1 O6 C2C 24.0(3) . .
O2 Er1 O6 C2C 172.3(3) . .
O1 Er1 O6 C2C -5.6(3) . .
N1 Er1 O6 C2C 144.3(3) . .
N2 Er1 O6 C2C 92.8(3) . .
O3 Er1 N1 C12 -26.2(2) . .
O4 Er1 N1 C12 16.2(3) . .
O5 Er1 N1 C12 120.0(2) . .
O2 Er1 N1 C12 -103.8(2) . .
O6 Er1 N1 C12 56.7(2) . .
O1 Er1 N1 C12 -144.7(2) . .
N2 Er1 N1 C12 179.0(2) . .
O3 Er1 N1 C13 142.6(2) . .
O4 Er1 N1 C13 -175.06(17) . .
O5 Er1 N1 C13 -71.2(2) . .
O2 Er1 N1 C13 64.99(19) . .
O6 Er1 N1 C13 -134.5(2) . .
O1 Er1 N1 C13 24.0(2) . .
N2 Er1 N1 C13 -12.19(18) . .
O3 Er1 N2 C13 -24.4(2) . 3_566
O4 Er1 N2 C13 170.61(16) . 3_566
O5 Er1 N2 C13 135.45(18) . 3_566
O2 Er1 N2 C13 -68.18(18) . 3_566
O6 Er1 N2 C13 66.90(19) . 3_566
O1 Er1 N2 C13 -143.96(19) . 3_566
N1 Er1 N2 C13 11.18(17) . 3_566
O3 Er1 N2 C10 143.64(19) . 3_566
O4 Er1 N2 C10 -21.3(3) . 3_566
O5 Er1 N2 C10 -56.5(2) . 3_566
O2 Er1 N2 C10 99.9(2) . 3_566
O6 Er1 N2 C10 -125.1(2) . 3_566
O1 Er1 N2 C10 24.1(2) . 3_566
N1 Er1 N2 C10 179.2(2) . 3_566
N2 C10 C11 C12 0.1(4) 3_566 .
C13 N1 C12 C11 -0.7(4) . .
Er1 N1 C12 C11 168.6(2) . .
C10 C11 C12 N1 0.6(4) . .
C12 N1 C13 N2 0.1(4) . 3_566
Er1 N1 C13 N2 -169.33(19) . 3_566
C12 N1 C13 C13 -178.1(3) . 3_566
Er1 N1 C13 C13 12.4(4) . 3_566
Er1 O1 C2A C3A 4.2(4) . .
Er1 O1 C2A C1A -177.3(2) . .
O1 C2A C3A C4A 3.3(5) . .
C1A C2A C3A C4A -175.1(3) . .
Er1 O2 C4A C3A -2.4(5) . .
Er1 O2 C4A C5A 178.4(2) . .
C2A C3A C4A O2 -4.2(5) . .
C2A C3A C4A C5A 175.0(3) . .
O2 C4A C5A C6AB -83.7(4) . .
C3A C4A C5A C6AB 97.1(4) . .
O2 C4A C5A C6AA -62.5(4) . .
C3A C4A C5A C6AA 118.2(4) . .
Er1 O3 C2B C3B 3.4(4) . .
Er1 O3 C2B C1B -176.63(17) . .
O3 C2B C3B C4B 6.5(5) . .
C1B C2B C3B C4B -173.5(3) . .
Er1 O4 C4B C3B -16.3(4) . .
Er1 O4 C4B C5B 166.10(19) . .
C2B C3B C4B O4 -0.2(5) . .
C2B C3B C4B C5B 177.3(3) . .
O4 C4B C5B C6B -54.9(4) . .
C3B C4B C5B C6B 127.4(3) . .
Er1 O6 C2C C3C -13.8(5) . .
Er1 O6 C2C C1C 165.3(3) . .
O6 C2C C3C C4C -6.5(6) . .
C1C C2C C3C C4C 174.4(4) . .
Er1 O5 C4C C3C 24.3(5) . .
Er1 O5 C4C C5C -156.8(2) . .
C2C C3C C4C O5 0.9(6) . .
C2C C3C C4C C5C -178.0(4) . .
O5 C4C C5C C6CA -106.3(4) . .
C3C C4C C5C C6CA 72.8(5) . .
O5 C4C C5C C6CB -89.7(4) . .
C3C C4C C5C C6CB 89.3(4) . .
C4B C5B C6B C7B 165.5(3) . .
C5B C6B C7B C8B 77.0(4) . .
C6B C7B C8B C9B 174.5(3) . .
C6AB C5A C6AA C7AA -106.1(6) . .
C4A C5A C6AA C7AA 172.7(3) . .
C5A C6AA C7AA C8AA 62.8(8) . .
C6AA C7AA C8AA C9AA -170.8(8) . .
C4C C5C C6CA C7CA -178.4(3) . .
C6CB C5C C6CA C7CA 96.4(8) . .
C5C C6CA C7CA C8CA -179.5(3) . .
C6CA C7CA C8CA C9CA 177.1(3) . .
C6AA C5A C6AB C7AB 81.5(8) . .
C4A C5A C6AB C7AB -171.3(3) . .
C5A C6AB C7AB C8AB -31.8(6) . .
C6AB C7AB C8AB C9AB -177.0(4) . .
C6CA C5C C6CB C7CB -70.3(9) . .
C4C C5C C6CB C7CB -171.7(3) . .
C5C C6CB C7CB C8CB 151.0(3) . .
C6CB C7CB C8CB C9CB -162.1(5) . .
